data_7701571
loop_
_publ_author_name
'Grinderslev, Jakob B.'
'M\/oller, Kasper T'
'Yan, Yigang'
'Chen, Xi-Meng'
'Li, Yongtao'
'Li, Hai-Wen'
'Zhou, Wei'
'Skibsted, J\/orgen'
'Chen, Xuenian'
'Jensen, Torben R.'

_publ_section_title
;
 Potassium octahydridotriborate: diverse polymorphism in a potential
 hydrogen storage material and potassium ion conductor.
;
_journal_issue 24
_journal_name_full 'Dalton transactions (Cambridge, England : 2003)'
_journal_page_first 8872
_journal_page_last 8881
_journal_paper_doi 10.1039/c9dt00742c
_journal_volume 48
_journal_year 2019
_chemical_formula_analytical KB3H8
_chemical_formula_iupac KB3H8
_chemical_formula_moiety KB3H8
_chemical_formula_structural KB3H8
_chemical_formula_sum 'B3 H8 K'
_chemical_formula_weight 79.59
_chemical_name_common PotassiumOctahydridoborate
_chemical_name_systematic ' PotassiumOctahydridoborate'
_space_group_IT_number 225
_space_group_name_Hall '-F 4 2 3'
_space_group_name_H-M_alt 'F m -3 m'
_symmetry_cell_setting cubic
_symmetry_space_group_name_Hall '-F 4 2 3'
_symmetry_space_group_name_H-M 'F m -3 m'
_audit_update_record
;
2019-01-27 deposited with the CCDC.	2019-05-13 downloaded from the CCDC.
;
_cell_angle_alpha 90.0000
_cell_angle_beta 90.0000
_cell_angle_gamma 90.0000
_cell_formula_units_Z 4
_cell_length_a 8.0166(6)
_cell_length_b 8.0166(6)
_cell_length_c 8.0166(6)
_cell_measurement_temperature 323
_cell_volume 515.19(7)
_computing_structure_refinement FULLPROF
_diffrn_radiation_type synchrotron
_pd_instr_location ' ?'
_pd_meas_2theta_range_inc 0.008001
_pd_meas_2theta_range_max 40.00000
_pd_meas_2theta_range_min 2.13600
_pd_meas_number_of_points 4734
_pd_proc_2theta_range_inc 0.008001
_pd_proc_2theta_range_max 39.9922
_pd_proc_2theta_range_min 2.1282
_pd_proc_ls_pref_orient_corr ' ?'
_pd_proc_ls_prof_R_factor 0.9548
_pd_proc_ls_prof_wR_expected 0.5806
_pd_proc_ls_prof_wR_factor 1.3924
_pd_proc_wavelength 0.824598
_pd_spec_mounting ' ?'
_refine_ls_number_parameters 32
_refine_ls_number_reflns 22
_refine_ls_number_restraints 0
_refine_ls_R_I_factor 4.2147
_cod_data_source_file c9dt00742c2.cif
_cod_data_source_block Beta-KB3H8
_cod_depositor_comments
;
The following automatic conversions were performed:

data item '_symmetry_cell_setting' value 'Cubic' was changed to
'cubic' in accordance with the
/home/data/users/saulius/crontab/automatic-downloads/current/RSC/lib/dictionaries/cif_core.dic
dictionary named 'cif_core.dic' version 2.4.2 last updated on
2011-04-26.

Automatic conversion script
Id: cif_fix_values 6909 2019-04-08 15:41:33Z antanas 
;
_cod_original_cell_volume 515.19(6)
_cod_original_formula_sum KB3H8
_cod_database_code 7701571
_pd_proc_ls_prof_cr_factor 19.7843
_pd_proc_ls_prof_cwr_factor 9.4702
_pd_proc_ls_prof_cwr_expected 3.9490
_pd_proc_ls_prof_chi2 5.7510
_pd_proc_ls_prof_echi2 5.9904

loop_
_symmetry_equiv_pos_as_xyz
x,y,z
x,-y,-z
-x,y,-z
-x,-y,z
y,z,x
-y,-z,x
y,-z,-x
-y,z,-x
z,x,y
-z,x,-y
-z,-x,y
z,-x,-y
y,x,z
-y,x,-z
y,-x,-z
-y,-x,z
z,y,x
-z,-y,x
-z,y,-x
z,-y,-x
x,z,y
x,-z,-y
-x,-z,y
-x,z,-y
-x,-y,-z
-x,y,z
x,-y,z
x,y,-z
-y,-z,-x
y,z,-x
-y,z,x
y,-z,x
-z,-x,-y
z,-x,y
z,x,-y
-z,x,y
-y,-x,-z
y,-x,z
-y,x,z
y,x,-z
-z,-y,-x
z,y,-x
z,-y,x
-z,y,x
-x,-z,-y
-x,z,y
x,z,-y
x,-z,y
x+1/2,y+1/2,z
x+1/2,-y+1/2,-z
-x+1/2,y+1/2,-z
-x+1/2,-y+1/2,z
y+1/2,z+1/2,x
-y+1/2,-z+1/2,x
y+1/2,-z+1/2,-x
-y+1/2,z+1/2,-x
z+1/2,x+1/2,y
-z+1/2,x+1/2,-y
-z+1/2,-x+1/2,y
z+1/2,-x+1/2,-y
y+1/2,x+1/2,z
-y+1/2,x+1/2,-z
y+1/2,-x+1/2,-z
-y+1/2,-x+1/2,z
z+1/2,y+1/2,x
-z+1/2,-y+1/2,x
-z+1/2,y+1/2,-x
z+1/2,-y+1/2,-x
x+1/2,z+1/2,y
x+1/2,-z+1/2,-y
-x+1/2,-z+1/2,y
-x+1/2,z+1/2,-y
-x+1/2,-y+1/2,-z
-x+1/2,y+1/2,z
x+1/2,-y+1/2,z
x+1/2,y+1/2,-z
-y+1/2,-z+1/2,-x
y+1/2,z+1/2,-x
-y+1/2,z+1/2,x
y+1/2,-z+1/2,x
-z+1/2,-x+1/2,-y
z+1/2,-x+1/2,y
z+1/2,x+1/2,-y
-z+1/2,x+1/2,y
-y+1/2,-x+1/2,-z
y+1/2,-x+1/2,z
-y+1/2,x+1/2,z
y+1/2,x+1/2,-z
-z+1/2,-y+1/2,-x
z+1/2,y+1/2,-x
z+1/2,-y+1/2,x
-z+1/2,y+1/2,x
-x+1/2,-z+1/2,-y
-x+1/2,z+1/2,y
x+1/2,z+1/2,-y
x+1/2,-z+1/2,y
x+1/2,y,z+1/2
x+1/2,-y,-z+1/2
-x+1/2,y,-z+1/2
-x+1/2,-y,z+1/2
y+1/2,z,x+1/2
-y+1/2,-z,x+1/2
y+1/2,-z,-x+1/2
-y+1/2,z,-x+1/2
z+1/2,x,y+1/2
-z+1/2,x,-y+1/2
-z+1/2,-x,y+1/2
z+1/2,-x,-y+1/2
y+1/2,x,z+1/2
-y+1/2,x,-z+1/2
y+1/2,-x,-z+1/2
-y+1/2,-x,z+1/2
z+1/2,y,x+1/2
-z+1/2,-y,x+1/2
-z+1/2,y,-x+1/2
z+1/2,-y,-x+1/2
x+1/2,z,y+1/2
x+1/2,-z,-y+1/2
-x+1/2,-z,y+1/2
-x+1/2,z,-y+1/2
-x+1/2,-y,-z+1/2
-x+1/2,y,z+1/2
x+1/2,-y,z+1/2
x+1/2,y,-z+1/2
-y+1/2,-z,-x+1/2
y+1/2,z,-x+1/2
-y+1/2,z,x+1/2
y+1/2,-z,x+1/2
-z+1/2,-x,-y+1/2
z+1/2,-x,y+1/2
z+1/2,x,-y+1/2
-z+1/2,x,y+1/2
-y+1/2,-x,-z+1/2
y+1/2,-x,z+1/2
-y+1/2,x,z+1/2
y+1/2,x,-z+1/2
-z+1/2,-y,-x+1/2
z+1/2,y,-x+1/2
z+1/2,-y,x+1/2
-z+1/2,y,x+1/2
-x+1/2,-z,-y+1/2
-x+1/2,z,y+1/2
x+1/2,z,-y+1/2
x+1/2,-z,y+1/2
x,y+1/2,z+1/2
x,-y+1/2,-z+1/2
-x,y+1/2,-z+1/2
-x,-y+1/2,z+1/2
y,z+1/2,x+1/2
-y,-z+1/2,x+1/2
y,-z+1/2,-x+1/2
-y,z+1/2,-x+1/2
z,x+1/2,y+1/2
-z,x+1/2,-y+1/2
-z,-x+1/2,y+1/2
z,-x+1/2,-y+1/2
y,x+1/2,z+1/2
-y,x+1/2,-z+1/2
y,-x+1/2,-z+1/2
-y,-x+1/2,z+1/2
z,y+1/2,x+1/2
-z,-y+1/2,x+1/2
-z,y+1/2,-x+1/2
z,-y+1/2,-x+1/2
x,z+1/2,y+1/2
x,-z+1/2,-y+1/2
-x,-z+1/2,y+1/2
-x,z+1/2,-y+1/2
-x,-y+1/2,-z+1/2
-x,y+1/2,z+1/2
x,-y+1/2,z+1/2
x,y+1/2,-z+1/2
-y,-z+1/2,-x+1/2
y,z+1/2,-x+1/2
-y,z+1/2,x+1/2
y,-z+1/2,x+1/2
-z,-x+1/2,-y+1/2
z,-x+1/2,y+1/2
z,x+1/2,-y+1/2
-z,x+1/2,y+1/2
-y,-x+1/2,-z+1/2
y,-x+1/2,z+1/2
-y,x+1/2,z+1/2
y,x+1/2,-z+1/2
-z,-y+1/2,-x+1/2
z,y+1/2,-x+1/2
z,-y+1/2,x+1/2
-z,y+1/2,x+1/2
-x,-z+1/2,-y+1/2
-x,z+1/2,y+1/2
x,z+1/2,-y+1/2
x,-z+1/2,y+1/2

loop_
_atom_site_label
_atom_site_fract_x
_atom_site_fract_y
_atom_site_fract_z
_atom_site_U_iso_or_equiv
_atom_site_occupancy
_atom_site_adp_type
_atom_site_type_symbol
H1 0.70166 0.56528 -0.6023 0.057(7) 0.08333 Uiso H
B1 0.56720 0.56720 0.50000 0.256(3) 0.25000 Uiso B
H2 0.55698 0.72543 0.52943 0.057(7) 0.08333 Uiso H
K 0.00000 0.00000 0.00000 0.2414(18) 1 Uiso K

loop_
_atom_type_symbol
_atom_type_scat_Cromer_Mann_a1
_atom_type_scat_Cromer_Mann_b1
_atom_type_scat_Cromer_Mann_a2
_atom_type_scat_Cromer_Mann_b2
_atom_type_scat_Cromer_Mann_a3
_atom_type_scat_Cromer_Mann_b3
_atom_type_scat_Cromer_Mann_a4
_atom_type_scat_Cromer_Mann_b4
_atom_type_scat_Cromer_Mann_c
_atom_type_scat_dispersion_real
_atom_type_scat_dispersion_imag
_atom_type_scat_source
h 0.49300 10.51090 0.32291 26.12570 0.14019 3.14236 0.04081 57.79970 0.00304 0.00000 0.00000 International_Tables_for_Crystallography_Vol.C(1991)_Tables_6.1.1.4_and_6.1.1.5
b 2.05450 23.21850 1.33260 1.02100 1.09790 60.34980 0.70680 0.14030 -0.19320 0.00000 0.00100 International_Tables_for_Crystallography_Vol.C(1991)_Tables_6.1.1.4_and_6.1.1.5
k 8.21860 12.79490 7.43980 0.77480 1.05190 213.18700 0.86590 41.68410 1.42280 0.17900 0.25000 International_Tables_for_Crystallography_Vol.C(1991)_Tables_6.1.1.4_and_6.1.1.5
